data_2202744
loop_
_publ_author_name
'Kocaokutgen, Hasan'
'G\"ur, Mahmut'
'Soylu, M. Serkan'
'L\"ornnecke, Peter'

_publ_section_title
;
 2,6-Dimethyl-4-(4-chlorophenyldiazenyl)phenol
;
_journal_issue 11
_journal_name_full 'Acta Crystallographica Section E'
_journal_page_first o1613
_journal_page_last o1615
_journal_paper_doi 10.1107/S1600536803021172
_journal_volume 59
_journal_year 2003
_chemical_formula_sum 'C14 H13 Cl N2 O'
_chemical_formula_weight 260.71
_chemical_name_common ' 4-Chloro-2',6'-dimethyl-4'-hydroxyazobenzene'
_chemical_name_systematic
;
 2,6-dimethyl-4-(4-chlorophenyldiazenyl)phenol
;
_space_group_IT_number 14
_symmetry_cell_setting monoclinic
_symmetry_space_group_name_Hall '-P 2ybc'
_symmetry_space_group_name_H-M 'P 1 21/c 1'
_atom_sites_solution_hydrogens geom
_atom_sites_solution_primary direct
_atom_sites_solution_secondary difmap
_audit_creation_method SHELXL-97
_cell_angle_alpha 90.00
_cell_angle_beta 91.887(3)
_cell_angle_gamma 90.00
_cell_formula_units_Z 4
_cell_length_a 14.618(3)
_cell_length_b 3.9575(8)
_cell_length_c 21.643(4)
_cell_measurement_reflns_used 75351.88
_cell_measurement_temperature 213(2)
_cell_measurement_theta_max 29.26
_cell_measurement_theta_min 1.88
_cell_volume 1251.4(4)
_computing_cell_refinement 'SAINT (Bruker, 1998)'
_computing_data_collection 'SMART (Bruker, 1998)'
_computing_data_reduction SAINT
_computing_molecular_graphics 'PLATON (Spek, 1997)'
_computing_publication_material 'WinGX (Farrugia, 1999)'
_computing_structure_refinement 'SHELXL97 (Sheldrick, 1997)'
_computing_structure_solution 'SHELXS86 (Sheldrick, 1990)'
_diffrn_ambient_temperature 213(2)
_diffrn_measured_fraction_theta_full 0.999
_diffrn_measured_fraction_theta_max 0.999
_diffrn_measurement_device_type 'Bruker AXS SMART CCD Diffractometer'
_diffrn_measurement_method '\w Scans'
_diffrn_radiation_monochromator graphite
_diffrn_radiation_source 'fine-focus sealed tube'
_diffrn_radiation_type MoK\a
_diffrn_radiation_wavelength 0.71073
_diffrn_reflns_av_R_equivalents 0.0359
_diffrn_reflns_av_sigmaI/netI 0.0313
_diffrn_reflns_limit_h_max 15
_diffrn_reflns_limit_h_min -17
_diffrn_reflns_limit_k_max 3
_diffrn_reflns_limit_k_min -4
_diffrn_reflns_limit_l_max 25
_diffrn_reflns_limit_l_min -23
_diffrn_reflns_number 5900
_diffrn_reflns_theta_full 25.00
_diffrn_reflns_theta_max 25.00
_diffrn_reflns_theta_min 1.88
_diffrn_standards_interval_count 3131
_diffrn_standards_number 7535
_exptl_absorpt_coefficient_mu 0.294
_exptl_absorpt_correction_T_max 0.9712
_exptl_absorpt_correction_T_min 0.9436
_exptl_absorpt_correction_type multi-scan
_exptl_absorpt_process_details 'SADABS; Bruker, 1998'
_exptl_crystal_colour Orange
_exptl_crystal_density_diffrn 1.384
_exptl_crystal_density_method 'not measured'
_exptl_crystal_description Prism
_exptl_crystal_F_000 544
_exptl_crystal_size_max 0.20
_exptl_crystal_size_mid 0.10
_exptl_crystal_size_min 0.10
_refine_diff_density_max 0.221
_refine_diff_density_min -0.246
_refine_ls_extinction_method none
_refine_ls_goodness_of_fit_ref 1.031
_refine_ls_hydrogen_treatment mixed
_refine_ls_matrix_type full
_refine_ls_number_parameters 215
_refine_ls_number_reflns 2206
_refine_ls_number_restraints 0
_refine_ls_restrained_S_all 1.031
_refine_ls_R_factor_all 0.0509
_refine_ls_R_factor_gt 0.0392
_refine_ls_shift/su_max 0.000
_refine_ls_shift/su_mean 0.000
_refine_ls_structure_factor_coef Fsqd
_refine_ls_weighting_details 'calc w = 1/[\s^2^(Fo^2^)+(0.0665P)^2^+0.2052P] where P = (Fo^2^+2Fc^2^)/3'
_refine_ls_weighting_scheme calc
_refine_ls_wR_factor_gt 0.1017
_refine_ls_wR_factor_ref 0.1093
_reflns_number_gt 1790
_reflns_number_total 2206
_reflns_threshold_expression >2sigma(I)
_cod_data_source_file na6246.cif
_cod_data_source_block I
_cod_depositor_comments
;
The following automatic conversions were performed:
'_symmetry_cell_setting' value ' monoclinic' changed to 'monoclinic'
according to '/home/saulius/struct/CIF-dictionaries/cif_core.dic'
dictionary named 'cif_core.dic' version 2.4.1 from 2010-06-29.

Automatic conversion script
Id: cif_fix_enum 1527 2010-12-29 10:47:43Z saulius 

The following automatic conversions were performed:

'_symmetry_cell_setting' value ' monoclinic' changed to 'monoclinic'
according to /home/saulius/struct/CIF-dictionaries/cif_core.dic
dictionary named 'cif_core.dic' version 2.4.1 from 2010-06-29.

Automatic conversion script
Id: cif_fix_values 1715 2011-07-08 13:25:40Z adriana 
;
_cod_original_sg_symbol_H-M 'P 21/c'
_cod_database_code 2202744
_cod_database_fobs_code 2202744

loop_
_symmetry_equiv_pos_as_xyz
'x, y, z'
'-x, y+1/2, -z+1/2'
'-x, -y, -z'
'x, -y-1/2, z-1/2'

loop_
_atom_site_label
_atom_site_fract_x
_atom_site_fract_y
_atom_site_fract_z
_atom_site_U_iso_or_equiv
_atom_site_adp_type
_atom_site_calc_flag
_atom_site_refinement_flags
_atom_site_occupancy
_atom_site_disorder_assembly
_atom_site_disorder_group
_atom_site_type_symbol
Cl1 0.43476(3) 0.65350(14) 0.30896(2) 0.0438(2) Uani d . 1 . . Cl
O1 0.99702(9) -0.1446(4) 0.70499(6) 0.0334(3) Uani d . 1 . . O
N1 0.74583(11) 0.2764(4) 0.47780(7) 0.0359(4) Uani d . 1 . . N
N2 0.72467(11) 0.1303(4) 0.52681(7) 0.0373(4) Uani d . 1 . . N
C1 0.66805(13) 0.3505(5) 0.43831(8) 0.0329(4) Uani d . 1 . . C
C2 0.68494(13) 0.5115(6) 0.38299(9) 0.0416(5) Uani d . 1 . . C
C3 0.61389(14) 0.5996(6) 0.34222(10) 0.0417(5) Uani d . 1 . . C
C4 0.52536(13) 0.5280(5) 0.35816(9) 0.0336(5) Uani d . 1 . . C
C5 0.50688(14) 0.3636(6) 0.41249(9) 0.0400(5) Uani d . 1 . . C
C6 0.57840(13) 0.2749(6) 0.45249(9) 0.0384(5) Uani d . 1 . . C
C7 0.79866(12) 0.0612(5) 0.56932(8) 0.0320(4) Uani d . 1 . . C
C8 0.77397(13) -0.0980(5) 0.62332(9) 0.0338(5) Uani d . 1 . . C
C9 0.83822(12) -0.1715(5) 0.67022(8) 0.0305(4) Uani d . 1 . . C
C10 0.92888(12) -0.0839(5) 0.66033(8) 0.0280(4) Uani d . 1 . . C
C11 0.95630(12) 0.0782(5) 0.60644(8) 0.0290(4) Uani d . 1 . . C
C12 0.89004(13) 0.1496(5) 0.56112(9) 0.0331(4) Uani d . 1 . . C
C13 0.80980(15) -0.3297(6) 0.72995(10) 0.0388(5) Uani d . 1 . . C
C14 1.05496(14) 0.1771(6) 0.59939(10) 0.0372(5) Uani d . 1 . . C
H1O 0.9818(16) -0.288(6) 0.7262(11) 0.045(7) Uiso d . 1 . . H
H2 0.7442(16) 0.561(6) 0.3738(10) 0.054(7) Uiso d . 1 . . H
H3 0.6236(15) 0.729(5) 0.3029(11) 0.049(6) Uiso d . 1 . . H
H5 0.4468(16) 0.312(5) 0.4231(10) 0.047(6) Uiso d . 1 . . H
H6 0.5703(16) 0.161(6) 0.4911(12) 0.057(7) Uiso d . 1 . . H
H8 0.7133(16) -0.159(5) 0.6268(9) 0.042(6) Uiso d . 1 . . H
H12 0.9081(15) 0.275(5) 0.5223(10) 0.046(6) Uiso d . 1 . . H
H13A 0.843(2) -0.530(9) 0.7394(13) 0.086(9) Uiso d . 1 . . H
H13B 0.822(2) -0.189(7) 0.7639(13) 0.082(9) Uiso d . 1 . . H
H13C 0.7500(18) -0.382(6) 0.7283(10) 0.052(7) Uiso d . 1 . . H
H14A 1.0947(16) -0.012(7) 0.6040(10) 0.058(7) Uiso d . 1 . . H
H14B 1.0761(15) 0.344(5) 0.6294(9) 0.044(6) Uiso d . 1 . . H
H14C 1.0665(17) 0.285(6) 0.5591(11) 0.057(7) Uiso d . 1 . . H

loop_
_atom_site_aniso_label
_atom_site_aniso_U_11
_atom_site_aniso_U_22
_atom_site_aniso_U_33
_atom_site_aniso_U_12
_atom_site_aniso_U_13
_atom_site_aniso_U_23
Cl1 0.0339(3) 0.0560(4) 0.0407(3) 0.0028(2) -0.0123(2) 0.0040(2)
O1 0.0270(7) 0.0425(9) 0.0304(7) -0.0019(6) -0.0066(5) 0.0034(7)
N1 0.0310(8) 0.0454(10) 0.0309(8) 0.0003(7) -0.0048(7) 0.0011(8)
N2 0.0314(9) 0.0475(11) 0.0325(9) -0.0004(7) -0.0066(7) 0.0013(8)
C1 0.0302(10) 0.0390(11) 0.0291(10) 0.0003(8) -0.0041(8) -0.0002(8)
C2 0.0264(10) 0.0603(14) 0.0379(12) -0.0033(10) -0.0003(8) 0.0089(10)
C3 0.0334(10) 0.0573(14) 0.0342(11) -0.0019(10) -0.0028(8) 0.0089(10)
C4 0.0300(9) 0.0394(11) 0.0309(10) 0.0008(8) -0.0069(7) -0.0016(9)
C5 0.0270(10) 0.0541(14) 0.0386(11) -0.0054(9) -0.0031(8) 0.0028(10)
C6 0.0337(10) 0.0505(13) 0.0308(10) -0.0057(9) -0.0015(8) 0.0054(9)
C7 0.0279(9) 0.0393(11) 0.0285(9) 0.0014(8) -0.0050(7) -0.0036(8)
C8 0.0231(9) 0.0454(12) 0.0329(10) -0.0020(8) -0.0019(7) -0.0031(9)
C9 0.0283(9) 0.0357(11) 0.0273(9) 0.0002(8) -0.0014(7) -0.0034(8)
C10 0.0261(9) 0.0311(10) 0.0265(9) 0.0017(7) -0.0042(7) -0.0066(8)
C11 0.0276(9) 0.0310(10) 0.0283(9) 0.0003(7) -0.0006(7) -0.0045(8)
C12 0.0336(10) 0.0370(11) 0.0286(9) -0.0017(8) -0.0012(8) -0.0011(9)
C13 0.0292(11) 0.0547(15) 0.0324(11) -0.0032(10) -0.0004(8) 0.0043(10)
C14 0.0295(10) 0.0444(13) 0.0377(11) -0.0047(9) 0.0000(8) 0.0009(10)

loop_
_atom_type_symbol
_atom_type_description
_atom_type_scat_dispersion_real
_atom_type_scat_dispersion_imag
_atom_type_scat_source
Cl Cl 0.1484 0.1585 'International Tables Vol C Tables 4.2.6.8 and 6.1.1.4'
O O 0.0106 0.0060 'International Tables Vol C Tables 4.2.6.8 and 6.1.1.4'
N N 0.0061 0.0033 'International Tables Vol C Tables 4.2.6.8 and 6.1.1.4'
C C 0.0033 0.0016 'International Tables Vol C Tables 4.2.6.8 and 6.1.1.4'
H H 0.0000 0.0000 'International Tables Vol C Tables 4.2.6.8 and 6.1.1.4'

loop_
_geom_angle_atom_site_label_1
_geom_angle_atom_site_label_2
_geom_angle_atom_site_label_3
_geom_angle
_geom_angle_publ_flag
C10 O1 H1O 109.3(17) ?
N2 N1 C1 112.73(15) yes
N1 N2 C7 115.56(15) yes
C2 C1 C6 119.12(17) ?
C2 C1 N1 116.74(16) yes
C6 C1 N1 124.14(17) yes
C1 C2 C3 120.96(18) ?
C1 C2 H2 118.9(14) ?
C3 C2 H2 120.2(14) ?
C4 C3 C2 118.66(19) ?
C4 C3 H3 118.6(13) ?
C2 C3 H3 122.6(13) ?
C5 C4 C3 121.44(18) ?
C5 C4 Cl1 119.25(15) yes
C3 C4 Cl1 119.30(16) yes
C4 C5 C6 119.29(18) ?
C4 C5 H5 121.5(13) ?
C6 C5 H5 119.2(13) ?
C5 C6 C1 120.50(19) ?
C5 C6 H6 123.3(15) ?
C1 C6 H6 116.2(15) ?
C8 C7 C12 119.84(17) ?
C8 C7 N2 114.75(16) yes
C12 C7 N2 125.37(17) yes
C7 C8 C9 121.48(17) ?
C7 C8 H8 118.0(13) ?
C9 C8 H8 120.6(13) ?
C8 C9 C10 117.28(17) ?
C8 C9 C13 120.95(17) yes
C10 C9 C13 121.74(16) yes
O1 C10 C9 121.00(16) yes
O1 C10 C11 116.17(15) yes
C9 C10 C11 122.80(16) ?
C12 C11 C10 118.06(16) ?
C12 C11 C14 121.65(18) yes
C10 C11 C14 120.28(16) yes
C11 C12 C7 120.53(18) ?
C11 C12 H12 119.2(12) ?
C7 C12 H12 120.2(12) ?
C9 C13 H13A 112.2(17) ?
C9 C13 H13B 112.0(17) ?
H13A C13 H13B 104(2) ?
C9 C13 H13C 111.3(15) ?
H13A C13 H13C 108(2) ?
H13B C13 H13C 109(2) ?
C11 C14 H14A 111.7(15) ?
C11 C14 H14B 113.1(13) ?
H14A C14 H14B 106.6(19) ?
C11 C14 H14C 113.3(14) ?
H14A C14 H14C 108(2) ?
H14B C14 H14C 103.7(18) ?

loop_
_geom_bond_atom_site_label_1
_geom_bond_atom_site_label_2
_geom_bond_site_symmetry_2
_geom_bond_distance
_geom_bond_publ_flag
Cl1 C4 . 1.7437(19) yes
O1 C10 . 1.386(2) yes
O1 H1O . 0.77(2) ?
N1 N2 . 1.256(2) yes
N1 C1 . 1.430(2) yes
N2 C7 . 1.424(2) yes
C1 C2 . 1.385(3) ?
C1 C6 . 1.388(3) ?
C2 C3 . 1.385(3) ?
C2 H2 . 0.92(2) ?
C3 C4 . 1.379(3) ?
C3 H3 . 1.00(2) ?
C4 C5 . 1.379(3) ?
C5 C6 . 1.380(3) ?
C5 H5 . 0.93(2) ?
C6 H6 . 0.96(2) ?
C7 C8 . 1.386(3) ?
C7 C12 . 1.397(3) ?
C8 C9 . 1.391(3) ?
C8 H8 . 0.93(2) ?
C9 C10 . 1.393(3) ?
C9 C13 . 1.507(3) ?
C10 C11 . 1.401(3) ?
C11 C12 . 1.385(2) ?
C11 C14 . 1.507(3) yes
C12 H12 . 1.01(2) ?
C13 H13A . 0.96(3) ?
C13 H13B . 0.94(3) ?
C13 H13C . 0.90(3) ?
C14 H14A . 0.95(3) ?
C14 H14B . 0.97(2) ?
C14 H14C . 0.99(2) ?

loop_
_geom_hbond_atom_site_label_D
_geom_hbond_atom_site_label_H
_geom_hbond_atom_site_label_A
_geom_hbond_site_symmetry_A
_geom_hbond_distance_DH
_geom_hbond_distance_HA
_geom_hbond_distance_DA
_geom_hbond_angle_DHA
O1 H1O O1 2_746 0.77(2) 2.06(2) 2.7762(19) 154(2)

loop_
_geom_torsion_atom_site_label_1
_geom_torsion_atom_site_label_2
_geom_torsion_atom_site_label_3
_geom_torsion_atom_site_label_4
_geom_torsion
_geom_torsion_publ_flag
C1 N1 N2 C7 -177.66(16) yes
N2 N1 C1 C2 -179.88(18) yes
N2 N1 C1 C6 1.0(3) yes
C6 C1 C2 C3 0.5(3) ?
N1 C1 C2 C3 -178.7(2) ?
C1 C2 C3 C4 0.8(3) ?
C2 C3 C4 C5 -1.8(3) ?
C2 C3 C4 Cl1 177.25(17) ?
C3 C4 C5 C6 1.3(3) ?
Cl1 C4 C5 C6 -177.71(17) ?
C4 C5 C6 C1 0.1(3) ?
C2 C1 C6 C5 -1.0(3) ?
N1 C1 C6 C5 178.15(19) ?
N1 N2 C7 C8 179.53(17) yes
N1 N2 C7 C12 1.6(3) yes
C12 C7 C8 C9 0.3(3) ?
N2 C7 C8 C9 -177.74(18) ?
C7 C8 C9 C10 -1.1(3) ?
C7 C8 C9 C13 177.11(19) ?
C8 C9 C10 O1 179.23(16) ?
C13 C9 C10 O1 1.1(3) ?
C8 C9 C10 C11 1.3(3) ?
C13 C9 C10 C11 -176.85(19) ?
O1 C10 C11 C12 -178.77(16) ?
C9 C10 C11 C12 -0.8(3) ?
O1 C10 C11 C14 -0.1(3) ?
C9 C10 C11 C14 177.89(19) ?
C10 C11 C12 C7 -0.1(3) ?
C14 C11 C12 C7 -178.70(18) ?
C8 C7 C12 C11 0.3(3) ?
N2 C7 C12 C11 178.12(18) ?

loop_
_cod_related_entry_id
_cod_related_entry_database
_cod_related_entry_code
1 ChemSpider 21174646
